data_4023728
loop_
_publ_author_name
'Hiroshi Nagase'
'Naoshi Yamamoto'
'Toru Nemoto'
'Kenji Yoza'
'Kenshu Kamiya'
'Shuichi Hirono'
'Shinobu Momen'
'Naoki Izumimoto'
'Ko Hasebe'
'Hidenori Mochizuki'
'Hideaki Fujii'

_publ_section_title
;
 Synthesis of a Stable Iminium Salt and Propellane Derivatives
;
_journal_name_full 'Journal of Organic Chemistry'
_journal_page_first 8093
_journal_page_last 8096
_journal_paper_doi 10.1021/jo801276z
_journal_volume 73
_journal_year 2008
_chemical_absolute_configuration ad
_chemical_formula_sum 'C17 H21 N O2'
_chemical_formula_weight 271.35
_chemical_name_systematic
; 
 ? 
;
_space_group_IT_number 19
_symmetry_cell_setting orthorhombic
_symmetry_space_group_name_Hall 'P 2ac 2ab'
_symmetry_space_group_name_H-M 'P 21 21 21'
_atom_sites_solution_hydrogens geom
_atom_sites_solution_primary direct
_atom_sites_solution_secondary difmap
_audit_creation_method SHELXL-97
_cell_angle_alpha 90.00
_cell_angle_beta 90.00
_cell_angle_gamma 90.00
_cell_formula_units_Z 4
_cell_length_a 8.0495(10)
_cell_length_b 12.1079(15)
_cell_length_c 14.6562(19)
_cell_measurement_reflns_used 2228
_cell_measurement_temperature 100
_cell_measurement_theta_max 26.75
_cell_measurement_theta_min 2.18
_cell_volume 1428.4(3)
_computing_cell_refinement 'APEX2 (Bruker AXS, 2006)'
_computing_data_collection 'APEX2 '
_computing_data_reduction 'SAINT (Bruker AXS, 2004)'
_computing_molecular_graphics 'XSHEL (Bruker AXS,2002)'
_computing_publication_material 'XCIF (Bruker AXS, 2001)'
_computing_structure_refinement 'SHELXL-97 (Sheldrick, 1997)'
_computing_structure_solution 'SHELXS-97 (Sheldrick, 1997)'
_diffrn_ambient_temperature 100
_diffrn_detector_area_resol_mean 8.333
_diffrn_measured_fraction_theta_full 0.992
_diffrn_measured_fraction_theta_max 0.992
_diffrn_measurement_device_type 'Bruker APEXII CCD area detector'
_diffrn_measurement_method 'phi and omega scans'
_diffrn_radiation_monochromator 'Bruker Helios multilayer confocal mirror'
_diffrn_radiation_source 'Bruker TXS fine-focus rotating anode'
_diffrn_radiation_type MoK\a
_diffrn_radiation_wavelength 0.71073
_diffrn_reflns_av_R_equivalents 0.0341
_diffrn_reflns_av_sigmaI/netI 0.0474
_diffrn_reflns_limit_h_max 7
_diffrn_reflns_limit_h_min -10
_diffrn_reflns_limit_k_max 12
_diffrn_reflns_limit_k_min -15
_diffrn_reflns_limit_l_max 19
_diffrn_reflns_limit_l_min -15
_diffrn_reflns_number 8095
_diffrn_reflns_theta_full 27.48
_diffrn_reflns_theta_max 27.48
_diffrn_reflns_theta_min 2.18
_exptl_absorpt_coefficient_mu 0.082
_exptl_absorpt_correction_T_max 0.9951
_exptl_absorpt_correction_T_min 0.9870
_exptl_absorpt_correction_type empirical
_exptl_absorpt_process_details
;
SADABS Sheldrick 1996
;
_exptl_crystal_colour colorless
_exptl_crystal_density_diffrn 1.262
_exptl_crystal_density_method 'not measured'
_exptl_crystal_description column
_exptl_crystal_F_000 584
_exptl_crystal_size_max 0.16
_exptl_crystal_size_mid 0.08
_exptl_crystal_size_min 0.06
_refine_diff_density_max 0.213
_refine_diff_density_min -0.198
_refine_diff_density_rms 0.038
_refine_ls_abs_structure_details 'Flack H D (1983), Acta Cryst. A39, 876-881'
_refine_ls_abs_structure_Flack -0.4(13)
_refine_ls_extinction_method none
_refine_ls_goodness_of_fit_ref 1.053
_refine_ls_hydrogen_treatment mixed
_refine_ls_matrix_type full
_refine_ls_number_parameters 185
_refine_ls_number_reflns 3203
_refine_ls_number_restraints 0
_refine_ls_restrained_S_all 1.053
_refine_ls_R_factor_all 0.0481
_refine_ls_R_factor_gt 0.0388
_refine_ls_shift/su_max 0.000
_refine_ls_shift/su_mean 0.000
_refine_ls_structure_factor_coef Fsqd
_refine_ls_weighting_details 'calc w=1/[\s^2^(Fo^2^)+(0.0363P)^2^+0.1377P] where P=(Fo^2^+2Fc^2^)/3'
_refine_ls_weighting_scheme calc
_refine_ls_wR_factor_gt 0.0820
_refine_ls_wR_factor_ref 0.0866
_reflns_number_gt 2781
_reflns_number_total 3203
_reflns_threshold_expression >2sigma
_cod_data_source_file jo801276z_si_003.cif
_cod_data_source_block p212121hcal
_cod_depositor_comments
;
The following automatic conversions were performed:
'_symmetry_cell_setting' value 'Orthorhombic' changed to 'orthorhombic'
according to '/home/saulius/struct/CIF-dictionaries/cif_core.dic'
dictionary named 'cif_core.dic' version 2.4.1 from 2010-06-29.

Automatic conversion script
Id: cif_fix_enum 1527 2010-12-29 10:47:43Z saulius 
;
_cod_database_code 4023728

loop_
_symmetry_equiv_pos_as_xyz
'x, y, z'
'-x+1/2, -y, z+1/2'
'-x, y+1/2, -z+1/2'
'x+1/2, -y+1/2, -z'

loop_
_atom_site_label
_atom_site_type_symbol
_atom_site_fract_x
_atom_site_fract_y
_atom_site_fract_z
_atom_site_U_iso_or_equiv
_atom_site_adp_type
_atom_site_occupancy
_atom_site_symmetry_multiplicity
_atom_site_calc_flag
_atom_site_refinement_flags
_atom_site_disorder_assembly
_atom_site_disorder_group
C1 C 0.7009(2) 0.33604(13) 0.55228(11) 0.0186(3) Uani 1 1 d . . .
H1A H 0.8052 0.3021 0.5407 0.022 Uiso 1 1 calc R . .
C2 C 0.6268(2) 0.32731(13) 0.63759(12) 0.0192(4) Uani 1 1 d . . .
C3 C 0.4740(2) 0.37779(13) 0.65474(11) 0.0203(4) Uani 1 1 d . . .
H3A H 0.4259 0.3734 0.7138 0.024 Uiso 1 1 calc R . .
C4 C 0.3918(2) 0.43459(13) 0.58536(12) 0.0212(4) Uani 1 1 d . . .
H4A H 0.2869 0.4678 0.5967 0.025 Uiso 1 1 calc R . .
C5 C 0.46432(19) 0.44227(13) 0.49965(11) 0.0175(3) Uani 1 1 d . . .
C6 C 0.6203(2) 0.39509(12) 0.48420(11) 0.0168(3) Uani 1 1 d . . .
C7 C 0.67255(19) 0.41488(13) 0.38580(11) 0.0163(3) Uani 1 1 d . . .
C8 C 0.6211(2) 0.31033(12) 0.33053(11) 0.0185(3) Uani 1 1 d . . .
H8A H 0.7025 0.2507 0.3420 0.022 Uiso 1 1 calc R . .
H8B H 0.5112 0.2845 0.3521 0.022 Uiso 1 1 calc R . .
C9 C 0.6124(2) 0.33244(13) 0.22972(12) 0.0208(4) Uani 1 1 d . . .
C10 C 0.4910(2) 0.42261(14) 0.20562(12) 0.0219(4) Uani 1 1 d . . .
H10A H 0.3772 0.3998 0.2231 0.026 Uiso 1 1 calc R . .
H10B H 0.4927 0.4356 0.1389 0.026 Uiso 1 1 calc R . .
C11 C 0.5379(2) 0.52959(13) 0.25611(12) 0.0200(4) Uani 1 1 d . . .
H11A H 0.6414 0.5592 0.2290 0.024 Uiso 1 1 calc R . .
H11B H 0.4491 0.5848 0.2458 0.024 Uiso 1 1 calc R . .
C12 C 0.40131(19) 0.49801(13) 0.41426(11) 0.0193(4) Uani 1 1 d . . .
H12A H 0.3459 0.5689 0.4286 0.023 Uiso 1 1 calc R . .
H12B H 0.3229 0.4499 0.3807 0.023 Uiso 1 1 calc R . .
C13 C 0.56372(19) 0.51661(13) 0.35913(11) 0.0170(3) Uani 1 1 d . . .
C14 C 0.64188(19) 0.62297(13) 0.39968(11) 0.0182(3) Uani 1 1 d . . .
H14A H 0.5768 0.6875 0.3786 0.022 Uiso 1 1 calc R . .
H14B H 0.6330 0.6198 0.4670 0.022 Uiso 1 1 calc R . .
C15 C 0.91702(19) 0.54671(13) 0.40871(12) 0.0204(4) Uani 1 1 d . . .
H15A H 0.9090 0.5435 0.4761 0.024 Uiso 1 1 calc R . .
H15B H 1.0351 0.5585 0.3925 0.024 Uiso 1 1 calc R . .
C16 C 0.85822(18) 0.43721(13) 0.36854(12) 0.0189(4) Uani 1 1 d . . .
H16A H 0.9243 0.3764 0.3955 0.023 Uiso 1 1 calc R . .
H16B H 0.8788 0.4375 0.3019 0.023 Uiso 1 1 calc R . .
C17 C 0.8773(2) 0.74246(14) 0.41854(12) 0.0261(4) Uani 1 1 d . . .
H17A H 0.9941 0.7545 0.4024 0.039 Uiso 1 1 calc R . .
H17B H 0.8669 0.7358 0.4849 0.039 Uiso 1 1 calc R . .
H17C H 0.8106 0.8051 0.3972 0.039 Uiso 1 1 calc R . .
H1 H 0.685(3) 0.3030(18) 0.7605(18) 0.058(7) Uiso 1 1 d . . .
N1 N 0.81755(17) 0.64000(11) 0.37489(9) 0.0193(3) Uani 1 1 d . . .
O1 O 0.70614(15) 0.26777(10) 0.70451(8) 0.0226(3) Uani 1 1 d . . .
O2 O 0.69455(15) 0.28245(10) 0.17352(8) 0.0286(3) Uani 1 1 d . . .

loop_
_atom_site_aniso_label
_atom_site_aniso_U_11
_atom_site_aniso_U_22
_atom_site_aniso_U_33
_atom_site_aniso_U_23
_atom_site_aniso_U_13
_atom_site_aniso_U_12
C1 0.0182(8) 0.0175(8) 0.0200(9) -0.0017(6) -0.0006(7) -0.0001(7)
C2 0.0243(8) 0.0153(8) 0.0181(9) 0.0002(6) -0.0024(7) -0.0036(7)
C3 0.0220(8) 0.0223(9) 0.0165(8) -0.0014(7) 0.0043(7) -0.0063(7)
C4 0.0175(8) 0.0219(8) 0.0243(9) -0.0008(7) 0.0036(7) -0.0012(7)
C5 0.0155(7) 0.0165(8) 0.0203(9) 0.0001(7) -0.0018(6) -0.0014(6)
C6 0.0181(7) 0.0151(7) 0.0172(8) -0.0008(6) -0.0010(7) -0.0024(6)
C7 0.0162(7) 0.0164(8) 0.0163(8) 0.0006(6) -0.0028(6) 0.0002(6)
C8 0.0189(8) 0.0163(8) 0.0203(9) 0.0000(7) 0.0010(7) 0.0015(6)
C9 0.0221(8) 0.0189(8) 0.0214(9) -0.0054(7) -0.0032(7) -0.0056(7)
C10 0.0233(8) 0.0259(9) 0.0166(9) -0.0008(7) -0.0037(7) -0.0034(7)
C11 0.0208(8) 0.0191(9) 0.0199(9) 0.0014(7) -0.0032(7) -0.0002(7)
C12 0.0161(7) 0.0210(8) 0.0208(9) 0.0002(7) 0.0005(7) 0.0031(7)
C13 0.0164(7) 0.0173(8) 0.0175(8) 0.0005(6) -0.0011(6) 0.0009(6)
C14 0.0199(8) 0.0183(8) 0.0165(8) -0.0015(6) 0.0003(6) 0.0021(6)
C15 0.0158(8) 0.0262(9) 0.0192(8) -0.0012(7) -0.0024(6) -0.0024(7)
C16 0.0156(7) 0.0223(8) 0.0188(9) -0.0007(7) 0.0006(7) 0.0024(7)
C17 0.0314(9) 0.0237(9) 0.0232(9) -0.0041(7) -0.0012(8) -0.0062(8)
N1 0.0207(7) 0.0197(7) 0.0175(7) -0.0007(6) -0.0004(6) -0.0024(6)
O1 0.0287(6) 0.0228(6) 0.0163(6) 0.0024(5) -0.0025(5) -0.0004(5)
O2 0.0302(7) 0.0316(7) 0.0240(7) -0.0082(6) 0.0017(6) 0.0002(6)

loop_
_atom_type_symbol
_atom_type_description
_atom_type_scat_dispersion_real
_atom_type_scat_dispersion_imag
_atom_type_scat_source
C C 0.0033 0.0016 'International Tables Vol C Tables 4.2.6.8 and 6.1.1.4'
H H 0.0000 0.0000 'International Tables Vol C Tables 4.2.6.8 and 6.1.1.4'
N N 0.0061 0.0033 'International Tables Vol C Tables 4.2.6.8 and 6.1.1.4'
O O 0.0106 0.0060 'International Tables Vol C Tables 4.2.6.8 and 6.1.1.4'

loop_
_geom_angle_atom_site_label_1
_geom_angle_atom_site_label_2
_geom_angle_atom_site_label_3
_geom_angle
_geom_angle_site_symmetry_1
_geom_angle_site_symmetry_3
_geom_angle_publ_flag
C6 C1 C2 119.00(15) . . ?
C6 C1 H1A 120.5 . . ?
C2 C1 H1A 120.5 . . ?
O1 C2 C1 118.83(15) . . ?
O1 C2 C3 120.70(15) . . ?
C1 C2 C3 120.47(15) . . ?
C4 C3 C2 120.16(15) . . ?
C4 C3 H3A 119.9 . . ?
C2 C3 H3A 119.9 . . ?
C5 C4 C3 119.57(15) . . ?
C5 C4 H4A 120.2 . . ?
C3 C4 H4A 120.2 . . ?
C4 C5 C6 119.79(15) . . ?
C4 C5 C12 129.71(15) . . ?
C6 C5 C12 110.50(14) . . ?
C1 C6 C5 120.93(15) . . ?
C1 C6 C7 129.26(15) . . ?
C5 C6 C7 109.74(14) . . ?
C6 C7 C16 116.87(13) . . ?
C6 C7 C8 106.93(13) . . ?
C16 C7 C8 108.36(13) . . ?
C6 C7 C13 101.91(12) . . ?
C16 C7 C13 111.41(13) . . ?
C8 C7 C13 111.19(12) . . ?
C9 C8 C7 112.24(13) . . ?
C9 C8 H8A 109.2 . . ?
C7 C8 H8A 109.2 . . ?
C9 C8 H8B 109.2 . . ?
C7 C8 H8B 109.2 . . ?
H8A C8 H8B 107.9 . . ?
O2 C9 C8 123.46(16) . . ?
O2 C9 C10 123.63(16) . . ?
C8 C9 C10 112.91(14) . . ?
C9 C10 C11 109.75(13) . . ?
C9 C10 H10A 109.7 . . ?
C11 C10 H10A 109.7 . . ?
C9 C10 H10B 109.7 . . ?
C11 C10 H10B 109.7 . . ?
H10A C10 H10B 108.2 . . ?
C13 C11 C10 114.89(13) . . ?
C13 C11 H11A 108.5 . . ?
C10 C11 H11A 108.5 . . ?
C13 C11 H11B 108.5 . . ?
C10 C11 H11B 108.5 . . ?
H11A C11 H11B 107.5 . . ?
C5 C12 C13 102.31(12) . . ?
C5 C12 H12A 111.3 . . ?
C13 C12 H12A 111.3 . . ?
C5 C12 H12B 111.3 . . ?
C13 C12 H12B 111.3 . . ?
H12A C12 H12B 109.2 . . ?
C11 C13 C14 110.33(13) . . ?
C11 C13 C12 114.40(13) . . ?
C14 C13 C12 105.21(13) . . ?
C11 C13 C7 113.82(13) . . ?
C14 C13 C7 109.36(12) . . ?
C12 C13 C7 103.16(12) . . ?
N1 C14 C13 114.24(13) . . ?
N1 C14 H14A 108.7 . . ?
C13 C14 H14A 108.7 . . ?
N1 C14 H14B 108.7 . . ?
C13 C14 H14B 108.7 . . ?
H14A C14 H14B 107.6 . . ?
N1 C15 C16 111.62(13) . . ?
N1 C15 H15A 109.3 . . ?
C16 C15 H15A 109.3 . . ?
N1 C15 H15B 109.3 . . ?
C16 C15 H15B 109.3 . . ?
H15A C15 H15B 108.0 . . ?
C15 C16 C7 112.97(13) . . ?
C15 C16 H16A 109.0 . . ?
C7 C16 H16A 109.0 . . ?
C15 C16 H16B 109.0 . . ?
C7 C16 H16B 109.0 . . ?
H16A C16 H16B 107.8 . . ?
N1 C17 H17A 109.5 . . ?
N1 C17 H17B 109.5 . . ?
H17A C17 H17B 109.5 . . ?
N1 C17 H17C 109.5 . . ?
H17A C17 H17C 109.5 . . ?
H17B C17 H17C 109.5 . . ?
C15 N1 C14 109.37(12) . . ?
C15 N1 C17 108.78(13) . . ?
C14 N1 C17 108.86(14) . . ?
C2 O1 H1 107.6(14) . . ?

loop_
_geom_bond_atom_site_label_1
_geom_bond_atom_site_label_2
_geom_bond_distance
_geom_bond_site_symmetry_2
_geom_bond_publ_flag
C1 C6 1.389(2) . ?
C1 C2 1.390(2) . ?
C1 H1A 0.9500 . ?
C2 O1 1.375(2) . ?
C2 C3 1.396(2) . ?
C3 C4 1.394(2) . ?
C3 H3A 0.9500 . ?
C4 C5 1.388(2) . ?
C4 H4A 0.9500 . ?
C5 C6 1.398(2) . ?
C5 C12 1.510(2) . ?
C6 C7 1.521(2) . ?
C7 C16 1.540(2) . ?
C7 C8 1.559(2) . ?
C7 C13 1.561(2) . ?
C8 C9 1.503(2) . ?
C8 H8A 0.9900 . ?
C8 H8B 0.9900 . ?
C9 O2 1.217(2) . ?
C9 C10 1.507(2) . ?
C10 C11 1.539(2) . ?
C10 H10A 0.9900 . ?
C10 H10B 0.9900 . ?
C11 C13 1.532(2) . ?
C11 H11A 0.9900 . ?
C11 H11B 0.9900 . ?
C12 C13 1.553(2) . ?
C12 H12A 0.9900 . ?
C12 H12B 0.9900 . ?
C13 C14 1.552(2) . ?
C14 N1 1.474(2) . ?
C14 H14A 0.9900 . ?
C14 H14B 0.9900 . ?
C15 N1 1.471(2) . ?
C15 C16 1.526(2) . ?
C15 H15A 0.9900 . ?
C15 H15B 0.9900 . ?
C16 H16A 0.9900 . ?
C16 H16B 0.9900 . ?
C17 N1 1.476(2) . ?
C17 H17A 0.9800 . ?
C17 H17B 0.9800 . ?
C17 H17C 0.9800 . ?
O1 H1 0.94(3) . ?

loop_
_cod_related_entry_id
_cod_related_entry_database
_cod_related_entry_code
1 ChemSpider 30658759
